data_7246192
loop_
_publ_author_name
'Surampudi, Anuja Venkata Sai Durga'
'Ramakrishna, Sistla'
'Pallavi, Alegete'
'Balasubramanian, Sridhar'

_publ_section_title
;
 Novel salts and cocrystals of the antifolate drug trimethoprim and their
 role in the enhancement of solubility and dissolution
;
_journal_issue 8
_journal_name_full CrystEngComm
_journal_page_first 1220
_journal_page_last 1231
_journal_paper_doi 10.1039/D2CE01436J
_journal_volume 25
_journal_year 2023
_chemical_formula_moiety 'C20 H24 N4 O5'
_chemical_formula_sum 'C20 H24 N4 O5'
_chemical_formula_weight 400.43
_space_group_crystal_system triclinic
_space_group_IT_number 2
_space_group_name_Hall '-P 1'
_space_group_name_H-M_alt 'P -1'
_atom_sites_solution_hydrogens mixed
_audit_creation_method SHELXL-2018/3
_audit_update_record
;
2022-06-20 deposited with the CCDC.	2023-01-20 downloaded from the CCDC.
;
_cell_angle_alpha 108.0068(18)
_cell_angle_beta 111.5684(18)
_cell_angle_gamma 99.678(2)
_cell_formula_units_Z 2
_cell_length_a 9.0355(6)
_cell_length_b 10.9956(7)
_cell_length_c 11.9267(7)
_cell_measurement_reflns_used 9931
_cell_measurement_temperature 294(2)
_cell_measurement_theta_max 30.0615
_cell_measurement_theta_min 2.4445
_cell_volume 993.38(11)
_computing_cell_refinement '<i>SAINT</i> (Bruker, 2016)'
_computing_data_collection '<i>APEX3</i> (Bruker, 2016)'
_computing_data_reduction 'Bruker SAINT'
_computing_molecular_graphics 'Bruker SHELXTL'
_computing_publication_material 'Bruker SHELXTL'
_computing_structure_refinement 'SHELXL-2018/3 (Sheldrick, 2018)'
_computing_structure_solution 'SHELXT 2018/2 (Sheldrick, 2018)'
_diffrn_ambient_temperature 294(2)
_diffrn_measured_fraction_theta_full 0.993
_diffrn_measured_fraction_theta_max 0.993
_diffrn_measurement_device_type 'Bruker D8 QUEST PHOTON-100'
_diffrn_measurement_method '\w and \f'
_diffrn_radiation_type MoK\a
_diffrn_radiation_wavelength 0.71073
_diffrn_reflns_av_R_equivalents 0.0560
_diffrn_reflns_av_unetI/netI 0.0436
_diffrn_reflns_Laue_measured_fraction_full 0.993
_diffrn_reflns_Laue_measured_fraction_max 0.993
_diffrn_reflns_limit_h_max 12
_diffrn_reflns_limit_h_min -12
_diffrn_reflns_limit_k_max 15
_diffrn_reflns_limit_k_min -15
_diffrn_reflns_limit_l_max 17
_diffrn_reflns_limit_l_min -16
_diffrn_reflns_number 32063
_diffrn_reflns_point_group_measured_fraction_full 0.993
_diffrn_reflns_point_group_measured_fraction_max 0.993
_diffrn_reflns_theta_full 25.242
_diffrn_reflns_theta_max 30.569
_diffrn_reflns_theta_min 2.444
_exptl_absorpt_coefficient_mu 0.098
_exptl_absorpt_correction_T_max 0.7461
_exptl_absorpt_correction_T_min 0.5930
_exptl_absorpt_correction_type multi-scan
_exptl_absorpt_process_details
;
 SADABS 2016/2: Krause, L., Herbst-Irmer, R., Sheldrick G.M. & Stalke D.,
 J. Appl. Cryst. 48 (2015) 3-10
;
_exptl_crystal_colour BROWN
_exptl_crystal_density_diffrn 1.339
_exptl_crystal_description BLOCK
_exptl_crystal_F_000 424
_exptl_crystal_size_max 0.270
_exptl_crystal_size_mid 0.240
_exptl_crystal_size_min 0.160
_refine_diff_density_max 0.241
_refine_diff_density_min -0.191
_refine_diff_density_rms 0.039
_refine_ls_extinction_method none
_refine_ls_goodness_of_fit_ref 1.042
_refine_ls_hydrogen_treatment mixed
_refine_ls_matrix_type full
_refine_ls_number_parameters 289
_refine_ls_number_reflns 6041
_refine_ls_number_restraints 0
_refine_ls_restrained_S_all 1.042
_refine_ls_R_factor_all 0.0810
_refine_ls_R_factor_gt 0.0492
_refine_ls_shift/su_max 0.000
_refine_ls_shift/su_mean 0.000
_refine_ls_structure_factor_coef Fsqd
_refine_ls_weighting_details 'w=1/[\s^2^(Fo^2^)+(0.0551P)^2^+0.2680P] where P=(Fo^2^+2Fc^2^)/3'
_refine_ls_weighting_scheme calc
_refine_ls_wR_factor_gt 0.1254
_refine_ls_wR_factor_ref 0.1476
_reflns_Friedel_coverage 0.000
_reflns_number_gt 3997
_reflns_number_total 6041
_reflns_threshold_expression 'I > 2\s(I)'
_cod_data_source_file d2ce01436j2.cif
_cod_data_source_block KA111_0m
_cod_depositor_comments 'Adding full bibliography for 7246190--7246193.cif.'
_cod_database_code 7246192
_shelx_shelxl_version_number 2018/3
_shelx_space_group_comment
;
The symmetry employed for this shelxl refinement is uniquely defined
by the following loop, which should always be used as a source of
symmetry information in preference to the above space-group names.
They are only intended as comments.
;
_shelx_estimated_absorpt_t_min 0.974
_shelx_estimated_absorpt_t_max 0.985

loop_
_space_group_symop_operation_xyz
'x, y, z'
'-x, -y, -z'

loop_
_atom_site_label
_atom_site_type_symbol
_atom_site_fract_x
_atom_site_fract_y
_atom_site_fract_z
_atom_site_U_iso_or_equiv
_atom_site_adp_type
_atom_site_occupancy
_atom_site_site_symmetry_order
_atom_site_calc_flag
_atom_site_refinement_flags_posn
_atom_site_refinement_flags_adp
_atom_site_refinement_flags_occupancy
_atom_site_disorder_assembly
_atom_site_disorder_group
C1 C 0.54500(16) 0.40324(12) 0.82941(12) 0.0347(3) Uani 1 1 d . . . . .
C2 C 0.72241(17) 0.44236(13) 0.89405(12) 0.0355(3) Uani 1 1 d . . . . .
C3 C 0.73629(17) 0.66279(12) 0.99032(13) 0.0355(3) Uani 1 1 d . . . . .
C4 C 0.48003(17) 0.50657(14) 0.85148(13) 0.0406(3) Uani 1 1 d . . . . .
H4 H 0.363864 0.485007 0.809851 0.049 Uiso 1 1 calc R U . . .
C5 C 0.43561(18) 0.25859(13) 0.75346(13) 0.0416(3) Uani 1 1 d . . . . .
H5A H 0.326883 0.253688 0.752406 0.050 Uiso 1 1 calc R U . . .
H5B H 0.484055 0.207498 0.802076 0.050 Uiso 1 1 calc R U . . .
C6 C 0.40642(16) 0.18795(12) 0.61239(12) 0.0353(3) Uani 1 1 d . . . . .
C7 C 0.48530(18) 0.24734(14) 0.55381(13) 0.0405(3) Uani 1 1 d . . . . .
H7 H 0.557947 0.335546 0.600542 0.049 Uiso 1 1 calc R U . . .
C8 C 0.45579(18) 0.17465(14) 0.42408(14) 0.0419(3) Uani 1 1 d . . . . .
C9 C 0.34382(19) 0.04438(14) 0.35282(13) 0.0426(3) Uani 1 1 d . . . . .
C10 C 0.26330(17) -0.01376(13) 0.41194(13) 0.0401(3) Uani 1 1 d . . . . .
C11 C 0.29556(17) 0.05634(13) 0.54138(13) 0.0390(3) Uani 1 1 d . . . . .
H11 H 0.243409 0.015737 0.580829 0.047 Uiso 1 1 calc R U . . .
C12 C 0.6145(3) 0.3605(2) 0.4098(2) 0.0778(6) Uani 1 1 d . . . . .
H12A H 0.659374 0.378645 0.352952 0.117 Uiso 1 1 calc R U . . .
H12B H 0.704039 0.390592 0.496808 0.117 Uiso 1 1 calc R U . . .
H12C H 0.534819 0.407594 0.413191 0.117 Uiso 1 1 calc R U . . .
C13 C 0.2317(2) 0.0136(2) 0.12826(16) 0.0606(5) Uani 1 1 d . . . . .
H13A H 0.180871 -0.059505 0.042755 0.091 Uiso 1 1 calc R U . . .
H13B H 0.312058 0.085189 0.131054 0.091 Uiso 1 1 calc R U . . .
H13C H 0.146676 0.046229 0.145094 0.091 Uiso 1 1 calc R U . . .
C14 C 0.0733(3) -0.20820(18) 0.3904(2) 0.0669(5) Uani 1 1 d . . . . .
H14A H 0.008028 -0.299321 0.328288 0.100 Uiso 1 1 calc R U . . .
H14B H 0.001070 -0.161404 0.413124 0.100 Uiso 1 1 calc R U . . .
H14C H 0.156634 -0.208742 0.468330 0.100 Uiso 1 1 calc R U . . .
N1 N 0.81637(14) 0.57100(11) 0.97636(11) 0.0389(3) Uani 1 1 d . . . . .
N2 N 0.57039(15) 0.63766(11) 0.92879(12) 0.0407(3) Uani 1 1 d . . . . .
N3 N 0.80434(18) 0.35301(13) 0.87731(14) 0.0521(4) Uani 1 1 d . . . . .
H1N H 0.916(3) 0.3801(19) 0.9255(19) 0.057(5) Uiso 1 1 d . . . . .
H2N H 0.747(2) 0.267(2) 0.8267(19) 0.062(5) Uiso 1 1 d . . . . .
N4 N 0.83243(19) 0.79138(12) 1.07332(14) 0.0513(3) Uani 1 1 d . . . . .
H3N H 0.943(3) 0.8093(19) 1.1258(19) 0.060(5) Uiso 1 1 d . . . . .
H4N H 0.786(2) 0.8526(19) 1.0948(18) 0.056(5) Uiso 1 1 d . . . . .
O1 O 0.53504(17) 0.22219(12) 0.36095(12) 0.0626(3) Uani 1 1 d . . . . .
O2 O 0.31452(17) -0.03280(12) 0.22631(10) 0.0599(3) Uani 1 1 d . . . . .
O3 O 0.15339(14) -0.14199(10) 0.33334(11) 0.0549(3) Uani 1 1 d . . . . .
C15 C 0.25801(18) 0.78267(14) 0.85046(14) 0.0412(3) Uani 1 1 d . . . . .
C16 C 0.1947(2) 0.86301(15) 0.78737(15) 0.0450(3) Uani 1 1 d . . . . .
C17 C 0.0270(2) 0.82156(19) 0.70112(19) 0.0641(5) Uani 1 1 d . . . . .
H17 H -0.014856 0.875015 0.658504 0.077 Uiso 1 1 calc R U . . .
C18 C -0.0791(3) 0.7010(2) 0.6777(3) 0.0869(7) Uani 1 1 d . . . . .
H18 H -0.192205 0.672823 0.618721 0.104 Uiso 1 1 calc R U . . .
C19 C -0.0176(3) 0.6226(2) 0.7415(3) 0.0803(7) Uani 1 1 d . . . . .
H19 H -0.089583 0.542056 0.726878 0.096 Uiso 1 1 calc R U . . .
C20 C 0.1507(2) 0.66310(17) 0.82740(18) 0.0544(4) Uani 1 1 d . . . . .
H20 H 0.191799 0.609352 0.869900 0.065 Uiso 1 1 calc R U . . .
O4 O 0.42420(14) 0.83140(11) 0.93637(12) 0.0575(3) Uani 1 1 d . . . . .
H4O H 0.471(3) 0.760(2) 0.938(2) 0.082(7) Uiso 1 1 d . . . . .
O5 O 0.29666(18) 0.98442(12) 0.81252(15) 0.0635(4) Uani 1 1 d . . . . .
H5O H 0.400(4) 0.997(3) 0.873(3) 0.111(10) Uiso 1 1 d . . . . .

loop_
_atom_site_aniso_label
_atom_site_aniso_U_11
_atom_site_aniso_U_22
_atom_site_aniso_U_33
_atom_site_aniso_U_23
_atom_site_aniso_U_13
_atom_site_aniso_U_12
C1 0.0375(6) 0.0305(6) 0.0255(6) 0.0049(4) 0.0097(5) 0.0083(5)
C2 0.0381(6) 0.0301(6) 0.0299(6) 0.0063(5) 0.0108(5) 0.0125(5)
C3 0.0380(7) 0.0287(6) 0.0333(6) 0.0089(5) 0.0115(5) 0.0124(5)
C4 0.0348(6) 0.0393(7) 0.0359(7) 0.0076(5) 0.0092(5) 0.0135(5)
C5 0.0438(7) 0.0327(6) 0.0335(7) 0.0031(5) 0.0137(6) 0.0052(5)
C6 0.0336(6) 0.0300(6) 0.0301(6) 0.0054(5) 0.0071(5) 0.0111(5)
C7 0.0421(7) 0.0317(6) 0.0336(6) 0.0044(5) 0.0110(6) 0.0089(5)
C8 0.0468(8) 0.0402(7) 0.0339(7) 0.0101(5) 0.0159(6) 0.0167(6)
C9 0.0502(8) 0.0367(7) 0.0289(6) 0.0044(5) 0.0097(6) 0.0209(6)
C10 0.0368(7) 0.0288(6) 0.0346(6) 0.0025(5) 0.0031(5) 0.0123(5)
C11 0.0366(7) 0.0312(6) 0.0357(7) 0.0066(5) 0.0086(5) 0.0096(5)
C12 0.1170(18) 0.0575(11) 0.0771(14) 0.0296(10) 0.0619(14) 0.0233(12)
C13 0.0674(11) 0.0669(11) 0.0345(8) 0.0131(7) 0.0156(8) 0.0212(9)
C14 0.0603(11) 0.0397(8) 0.0686(12) 0.0075(8) 0.0147(9) 0.0002(8)
N1 0.0338(5) 0.0292(5) 0.0398(6) 0.0051(4) 0.0092(5) 0.0113(4)
N2 0.0399(6) 0.0326(6) 0.0394(6) 0.0089(5) 0.0101(5) 0.0159(5)
N3 0.0415(7) 0.0331(6) 0.0538(8) -0.0014(6) 0.0066(6) 0.0161(5)
N4 0.0445(7) 0.0286(6) 0.0574(8) 0.0030(5) 0.0106(6) 0.0124(5)
O1 0.0804(9) 0.0535(7) 0.0495(7) 0.0101(5) 0.0378(6) 0.0111(6)
O2 0.0833(8) 0.0494(6) 0.0324(5) 0.0029(5) 0.0177(5) 0.0319(6)
O3 0.0533(6) 0.0333(5) 0.0445(6) -0.0030(4) 0.0072(5) 0.0041(5)
C15 0.0440(7) 0.0372(7) 0.0391(7) 0.0110(6) 0.0158(6) 0.0203(6)
C16 0.0514(8) 0.0393(7) 0.0454(8) 0.0155(6) 0.0202(7) 0.0237(6)
C17 0.0598(10) 0.0597(11) 0.0620(11) 0.0217(9) 0.0122(9) 0.0342(9)
C18 0.0457(10) 0.0687(13) 0.1059(18) 0.0181(12) 0.0063(11) 0.0194(9)
C19 0.0542(11) 0.0549(11) 0.1170(19) 0.0277(12) 0.0316(12) 0.0121(9)
C20 0.0573(10) 0.0476(9) 0.0653(10) 0.0261(8) 0.0295(8) 0.0227(7)
O4 0.0479(6) 0.0369(5) 0.0651(7) 0.0134(5) 0.0054(5) 0.0197(5)
O5 0.0628(8) 0.0452(6) 0.0876(10) 0.0352(6) 0.0281(7) 0.0263(6)

loop_
_atom_type_symbol
_atom_type_description
_atom_type_scat_dispersion_real
_atom_type_scat_dispersion_imag
_atom_type_scat_source
C C 0.0033 0.0016 'International Tables Vol C Tables 4.2.6.8 and 6.1.1.4'
H H 0.0000 0.0000 'International Tables Vol C Tables 4.2.6.8 and 6.1.1.4'
N N 0.0061 0.0033 'International Tables Vol C Tables 4.2.6.8 and 6.1.1.4'
O O 0.0106 0.0060 'International Tables Vol C Tables 4.2.6.8 and 6.1.1.4'

loop_
_geom_angle_atom_site_label_1
_geom_angle_atom_site_label_2
_geom_angle_atom_site_label_3
_geom_angle
_geom_angle_site_symmetry_1
_geom_angle_site_symmetry_3
_geom_angle_publ_flag
C4 C1 C2 114.74(12) . . ?
C4 C1 C5 122.08(13) . . ?
C2 C1 C5 122.91(12) . . ?
N3 C2 N1 116.87(12) . . ?
N3 C2 C1 121.56(12) . . ?
N1 C2 C1 121.57(11) . . ?
N2 C3 N1 125.58(12) . . ?
N2 C3 N4 117.63(12) . . ?
N1 C3 N4 116.78(12) . . ?
N2 C4 C1 125.40(13) . . ?
N2 C4 H4 117.3 . . ?
C1 C4 H4 117.3 . . ?
C1 C5 C6 118.25(12) . . ?
C1 C5 H5A 107.7 . . ?
C6 C5 H5A 107.7 . . ?
C1 C5 H5B 107.7 . . ?
C6 C5 H5B 107.7 . . ?
H5A C5 H5B 107.1 . . ?
C7 C6 C11 119.86(12) . . ?
C7 C6 C5 123.14(11) . . ?
C11 C6 C5 116.99(13) . . ?
C6 C7 C8 120.04(13) . . ?
C6 C7 H7 120.0 . . ?
C8 C7 H7 120.0 . . ?
O1 C8 C9 115.78(12) . . ?
O1 C8 C7 124.09(13) . . ?
C9 C8 C7 120.11(14) . . ?
O2 C9 C8 122.26(15) . . ?
O2 C9 C10 118.26(13) . . ?
C8 C9 C10 119.41(12) . . ?
O3 C10 C11 124.11(14) . . ?
O3 C10 C9 115.21(12) . . ?
C11 C10 C9 120.69(12) . . ?
C10 C11 C6 119.86(14) . . ?
C10 C11 H11 120.1 . . ?
C6 C11 H11 120.1 . . ?
O1 C12 H12A 109.5 . . ?
O1 C12 H12B 109.5 . . ?
H12A C12 H12B 109.5 . . ?
O1 C12 H12C 109.5 . . ?
H12A C12 H12C 109.5 . . ?
H12B C12 H12C 109.5 . . ?
O2 C13 H13A 109.5 . . ?
O2 C13 H13B 109.5 . . ?
H13A C13 H13B 109.5 . . ?
O2 C13 H13C 109.5 . . ?
H13A C13 H13C 109.5 . . ?
H13B C13 H13C 109.5 . . ?
O3 C14 H14A 109.5 . . ?
O3 C14 H14B 109.5 . . ?
H14A C14 H14B 109.5 . . ?
O3 C14 H14C 109.5 . . ?
H14A C14 H14C 109.5 . . ?
H14B C14 H14C 109.5 . . ?
C3 N1 C2 117.54(11) . . ?
C3 N2 C4 115.01(11) . . ?
C2 N3 H1N 119.0(12) . . ?
C2 N3 H2N 119.9(13) . . ?
H1N N3 H2N 120.7(18) . . ?
C3 N4 H3N 119.3(12) . . ?
C3 N4 H4N 120.2(12) . . ?
H3N N4 H4N 117.9(17) . . ?
C8 O1 C12 119.20(13) . . ?
C9 O2 C13 115.47(12) . . ?
C10 O3 C14 117.56(12) . . ?
O4 C15 C20 123.88(14) . . ?
O4 C15 C16 116.76(14) . . ?
C20 C15 C16 119.31(14) . . ?
O5 C16 C17 119.39(14) . . ?
O5 C16 C15 120.55(14) . . ?
C17 C16 C15 120.04(16) . . ?
C16 C17 C18 120.20(17) . . ?
C16 C17 H17 119.9 . . ?
C18 C17 H17 119.9 . . ?
C19 C18 C17 119.91(19) . . ?
C19 C18 H18 120.0 . . ?
C17 C18 H18 120.0 . . ?
C18 C19 C20 120.17(19) . . ?
C18 C19 H19 119.9 . . ?
C20 C19 H19 119.9 . . ?
C15 C20 C19 120.35(17) . . ?
C15 C20 H20 119.8 . . ?
C19 C20 H20 119.8 . . ?
C15 O4 H4O 111.1(14) . . ?
C16 O5 H5O 107.5(18) . . ?

loop_
_geom_bond_atom_site_label_1
_geom_bond_atom_site_label_2
_geom_bond_distance
_geom_bond_site_symmetry_2
_geom_bond_publ_flag
C1 C4 1.3630(18) . ?
C1 C2 1.4154(18) . ?
C1 C5 1.4999(17) . ?
C2 N3 1.3361(17) . ?
C2 N1 1.3454(16) . ?
C3 N2 1.3373(17) . ?
C3 N1 1.3417(16) . ?
C3 N4 1.3503(17) . ?
C4 N2 1.3504(17) . ?
C4 H4 0.9300 . ?
C5 C6 1.5168(18) . ?
C5 H5A 0.9700 . ?
C5 H5B 0.9700 . ?
C6 C7 1.384(2) . ?
C6 C11 1.3950(18) . ?
C7 C8 1.4016(19) . ?
C7 H7 0.9300 . ?
C8 O1 1.3663(19) . ?
C8 C9 1.388(2) . ?
C9 O2 1.3806(16) . ?
C9 C10 1.391(2) . ?
C10 O3 1.3713(16) . ?
C10 C11 1.3857(19) . ?
C11 H11 0.9300 . ?
C12 O1 1.395(2) . ?
C12 H12A 0.9600 . ?
C12 H12B 0.9600 . ?
C12 H12C 0.9600 . ?
C13 O2 1.429(2) . ?
C13 H13A 0.9600 . ?
C13 H13B 0.9600 . ?
C13 H13C 0.9600 . ?
C14 O3 1.417(2) . ?
C14 H14A 0.9600 . ?
C14 H14B 0.9600 . ?
C14 H14C 0.9600 . ?
N3 H1N 0.90(2) . ?
N3 H2N 0.89(2) . ?
N4 H3N 0.91(2) . ?
N4 H4N 0.87(2) . ?
C15 O4 1.3604(18) . ?
C15 C20 1.377(2) . ?
C15 C16 1.392(2) . ?
C16 O5 1.363(2) . ?
C16 C17 1.376(2) . ?
C17 C18 1.379(3) . ?
C17 H17 0.9300 . ?
C18 C19 1.374(3) . ?
C18 H18 0.9300 . ?
C19 C20 1.380(3) . ?
C19 H19 0.9300 . ?
C20 H20 0.9300 . ?
O4 H4O 0.95(2) . ?
O5 H5O 0.90(3) . ?

loop_
_geom_hbond_atom_site_label_D
_geom_hbond_atom_site_label_H
_geom_hbond_atom_site_label_A
_geom_hbond_distance_DH
_geom_hbond_distance_HA
_geom_hbond_distance_DA
_geom_hbond_angle_DHA
_geom_hbond_site_symmetry_A
_geom_hbond_publ_flag
N3 H1N N1 0.90(2) 2.14(2) 3.0376(18) 174.1(17) 2_767 yes
N3 H2N O2 0.89(2) 2.36(2) 3.1843(18) 154.7(17) 2_656 yes
N3 H2N O3 0.89(2) 2.526(19) 3.0398(17) 117.6(15) 2_656 yes
N4 H3N O3 0.91(2) 2.32(2) 3.1357(19) 148.2(16) 1_666 yes
N4 H4N O5 0.87(2) 2.19(2) 3.0579(19) 169.0(17) 2_677 yes
O4 H4O N2 0.95(2) 1.74(2) 2.6844(15) 172(2) . yes
O5 H5O O4 0.90(3) 2.19(3) 2.6977(17) 115(2) . yes
O5 H5O O4 0.90(3) 2.22(3) 2.9002(19) 132(2) 2_677 yes

loop_
_geom_torsion_atom_site_label_1
_geom_torsion_atom_site_label_2
_geom_torsion_atom_site_label_3
_geom_torsion_atom_site_label_4
_geom_torsion
_geom_torsion_site_symmetry_1
_geom_torsion_site_symmetry_2
_geom_torsion_site_symmetry_3
_geom_torsion_site_symmetry_4
_geom_torsion_publ_flag
C4 C1 C2 N3 -177.12(14) . . . . ?
C5 C1 C2 N3 8.7(2) . . . . ?
C4 C1 C2 N1 3.6(2) . . . . ?
C5 C1 C2 N1 -170.58(13) . . . . ?
C2 C1 C4 N2 -0.7(2) . . . . ?
C5 C1 C4 N2 173.53(13) . . . . ?
C4 C1 C5 C6 103.51(16) . . . . ?
C2 C1 C5 C6 -82.71(17) . . . . ?
C1 C5 C6 C7 4.8(2) . . . . ?
C1 C5 C6 C11 -175.95(12) . . . . ?
C11 C6 C7 C8 -1.0(2) . . . . ?
C5 C6 C7 C8 178.24(13) . . . . ?
C6 C7 C8 O1 -176.16(14) . . . . ?
C6 C7 C8 C9 1.8(2) . . . . ?
O1 C8 C9 O2 0.2(2) . . . . ?
C7 C8 C9 O2 -177.91(13) . . . . ?
O1 C8 C9 C10 177.25(13) . . . . ?
C7 C8 C9 C10 -0.9(2) . . . . ?
O2 C9 C10 O3 -3.70(19) . . . . ?
C8 C9 C10 O3 179.18(12) . . . . ?
O2 C9 C10 C11 176.25(12) . . . . ?
C8 C9 C10 C11 -0.9(2) . . . . ?
O3 C10 C11 C6 -178.32(12) . . . . ?
C9 C10 C11 C6 1.7(2) . . . . ?
C7 C6 C11 C10 -0.8(2) . . . . ?
C5 C6 C11 C10 179.94(12) . . . . ?
N2 C3 N1 C2 -0.3(2) . . . . ?
N4 C3 N1 C2 179.98(13) . . . . ?
N3 C2 N1 C3 177.54(14) . . . . ?
C1 C2 N1 C3 -3.2(2) . . . . ?
N1 C3 N2 C4 3.0(2) . . . . ?
N4 C3 N2 C4 -177.28(14) . . . . ?
C1 C4 N2 C3 -2.4(2) . . . . ?
C9 C8 O1 C12 163.56(17) . . . . ?
C7 C8 O1 C12 -18.4(2) . . . . ?
C8 C9 O2 C13 -67.4(2) . . . . ?
C10 C9 O2 C13 115.53(16) . . . . ?
C11 C10 O3 C14 -2.6(2) . . . . ?
C9 C10 O3 C14 177.35(14) . . . . ?
O4 C15 C16 O5 -0.2(2) . . . . ?
C20 C15 C16 O5 177.28(15) . . . . ?
O4 C15 C16 C17 -178.71(15) . . . . ?
C20 C15 C16 C17 -1.2(2) . . . . ?
O5 C16 C17 C18 -177.94(19) . . . . ?
C15 C16 C17 C18 0.6(3) . . . . ?
C16 C17 C18 C19 0.6(4) . . . . ?
C17 C18 C19 C20 -1.1(4) . . . . ?
O4 C15 C20 C19 178.02(17) . . . . ?
C16 C15 C20 C19 0.7(3) . . . . ?
C18 C19 C20 C15 0.4(3) . . . . ?
